data_1522161
loop_
_publ_author_name
'Welter, R.'
'Malaman, B.'
'Klosek, V.'
'Morozkin, A.V.'
'Verniere, A.'

_publ_section_title
;
 Single crystal refinements of Tb Ti Ge, Gd Ti Ge and Tb Ti0.85 Mo0.15 Ge
 with (Ce Fe Si)- and (Ce Sc Ci)-type structures
;
_journal_name_full 'Journal of Alloys Compd.'
_journal_page_first 207
_journal_page_last 211
_journal_volume 307
_journal_year 2000
_chemical_formula_sum 'Ge Tb Ti'
_chemical_name_systematic 'Tb Ti Ge'
_space_group_IT_number 129
_symmetry_space_group_name_Hall '-P 4a 2a'
_symmetry_space_group_name_H-M 'P 4/n m m :2'
_cell_angle_alpha 90
_cell_angle_beta 90
_cell_angle_gamma 90
_cell_formula_units_Z 2
_cell_length_a 4.059
_cell_length_b 4.059
_cell_length_c 7.673
_cell_volume 126.416
_citation_journal_id_ASTM JALCEU
_cod_data_source_file Welter_JALCEU_2000_1386.cif
_cod_data_source_block Ge1Tb1Ti1
_cod_original_cell_volume 126.4164
_cod_original_formula_sum 'Ge1 Tb1 Ti1'
_cod_database_code 1522161

loop_
_symmetry_equiv_pos_as_xyz
x,y,z
-y+1/2,x,z
-x+1/2,-y+1/2,z
y,-x+1/2,z
x+1/2,-y,-z
y+1/2,x+1/2,-z
-x,y+1/2,-z
-y,-x,-z
-x,-y,-z
y-1/2,-x,-z
x-1/2,y-1/2,-z
-y,x-1/2,-z
-x-1/2,y,z
-y-1/2,-x-1/2,z
x,-y-1/2,z
y,x,z

loop_
_atom_site_label
_atom_site_type_symbol
_atom_site_fract_x
_atom_site_fract_y
_atom_site_fract_z
_atom_site_occupancy
_atom_site_U_iso_or_equiv
Ge1 Ge 0.25 0.25 0.2427 1 0.0
Tb1 Tb 0.25 0.25 0.6526 1 0.0
Ti1 Ti 0.75 0.25 0 1 0.0
